data_7150347
loop_
_publ_author_name
'Kreher, David'
'Batsanov, Andrei S.'
'Wang, Changsheng'
'Bryce, Martin R.'

_publ_section_title
;
 Functionalisation reactions of 2,5-diphenyl-1,3,4-oxadiazoles bearing
 a terminal ethynyl or butadiynyl substituent: X-ray crystal structures
 of the products.
;
_journal_issue 6
_journal_name_full 'Organic &amp; biomolecular chemistry'
_journal_page_first 858
_journal_page_last 862
_journal_paper_doi 10.1039/b315694j
_journal_volume 2
_journal_year 2004
_chemical_formula_moiety 'C27 H28 N2 O3'
_chemical_formula_sum 'C27 H28 N2 O3'
_chemical_formula_weight 428.51
_chemical_melting_point 415.1(10)
_chemical_name_systematic
;
2-(4-tert-Butylphenyl)-5-[4-(5,5-diethoxy-1,3-pentadiyn-1-yl)-
phenyl]-1,3,4-oxadiazole
;
_space_group_IT_number 14
_symmetry_cell_setting monoclinic
_symmetry_space_group_name_Hall '-P 2ybc'
_symmetry_space_group_name_H-M 'P 1 21/c 1'
_atom_sites_solution_hydrogens difmap
_atom_sites_solution_primary direct
_atom_sites_solution_secondary difmap
_audit_creation_method SHELXL-97
_cell_angle_alpha 90.00
_cell_angle_beta 91.14(1)
_cell_angle_gamma 90.00
_cell_formula_units_Z 4
_cell_length_a 14.835(5)
_cell_length_b 6.161(1)
_cell_length_c 25.549(3)
_cell_measurement_reflns_used 759
_cell_measurement_temperature 120(2)
_cell_measurement_theta_max 22.46
_cell_measurement_theta_min 12.07
_cell_volume 2334.7(9)
_computing_cell_refinement 'SMART version 5.060 (Bruker, 1999)'
_computing_data_collection 'SMART version 5.060 (Bruker, 1999)'
_computing_data_reduction 'SAINT version 6.02A (Bruker, 2001)'
_computing_molecular_graphics 'SHELXTL version 5.10 (Bruker, 1997)'
_computing_publication_material 'SHELXTL version 5.10 (Bruker, 1997)'
_computing_structure_refinement 'SHELXL-97 (Sheldrick, 1997)'
_computing_structure_solution 'SHELXS-97 (Sheldrick, 1990)'
_diffrn_ambient_temperature 120(2)
_diffrn_detector_area_resol_mean 8
_diffrn_measured_fraction_theta_full 0.996
_diffrn_measured_fraction_theta_max 0.996
_diffrn_measurement_device_type 'SMART 1K CCD area detector'
_diffrn_measurement_method '\w scans'
_diffrn_radiation_monochromator graphite
_diffrn_radiation_source 'fine-focus sealed tube'
_diffrn_radiation_type MoK\a
_diffrn_radiation_wavelength 0.71073
_diffrn_reflns_av_R_equivalents 0.0549
_diffrn_reflns_av_sigmaI/netI 0.0481
_diffrn_reflns_limit_h_max 20
_diffrn_reflns_limit_h_min -20
_diffrn_reflns_limit_k_max 8
_diffrn_reflns_limit_k_min -8
_diffrn_reflns_limit_l_max 27
_diffrn_reflns_limit_l_min -34
_diffrn_reflns_number 19697
_diffrn_reflns_theta_full 29.06
_diffrn_reflns_theta_max 29.06
_diffrn_reflns_theta_min 1.37
_diffrn_standards_decay_% 0
_exptl_absorpt_coefficient_mu 0.080
_exptl_absorpt_correction_type none
_exptl_crystal_colour colourless
_exptl_crystal_density_diffrn 1.219
_exptl_crystal_density_meas ?
_exptl_crystal_density_method .
_exptl_crystal_description plate
_exptl_crystal_F_000 912
_exptl_crystal_size_max 0.56
_exptl_crystal_size_mid 0.26
_exptl_crystal_size_min 0.05
_refine_diff_density_max 0.428
_refine_diff_density_min -0.238
_refine_diff_density_rms 0.062
_refine_ls_extinction_method none
_refine_ls_goodness_of_fit_ref 1.042
_refine_ls_hydrogen_treatment refall
_refine_ls_matrix_type full
_refine_ls_number_parameters 401
_refine_ls_number_reflns 6234
_refine_ls_number_restraints 0
_refine_ls_restrained_S_all 1.042
_refine_ls_R_factor_all 0.0838
_refine_ls_R_factor_gt 0.0561
_refine_ls_shift/su_max 0.000
_refine_ls_shift/su_mean 0.000
_refine_ls_structure_factor_coef Fsqd
_refine_ls_weighting_details 'calc w=1/[\s^2^(Fo^2^)+(0.0740P)^2^+0.6572P] where P=(Fo^2^+2Fc^2^)/3'
_refine_ls_weighting_scheme calc
_refine_ls_wR_factor_gt 0.1371
_refine_ls_wR_factor_ref 0.1520
_reflns_number_gt 4459
_reflns_number_total 6234
_reflns_threshold_expression I>2\s(I)
_cod_data_source_file b315694j.txt
_cod_data_source_block (4)
_cod_depositor_comments
;
The following automatic conversions were performed:
'_symmetry_cell_setting' value 'Monoclinic' changed to 'monoclinic'
according to '/home/adriana/struct/CIF-dictionaries/cif_core.dic'
dictionary named 'cif_core.dic' version 2.4.1 from 2010-06-29.

Automatic conversion script
Id: cif_fix_enum 1555 2011-01-17 13:19:09Z saulius 

The following automatic conversions were performed:

'_chemical_melting_point' value '141--143\% C' was changed to
'415.1(10)' - it was converted from degrees Celsius(C) to Kelvins(K),
the average value was taken and precision was estimated.

Automatic conversion script
Id: cif_fix_values 1569 2011-02-09 13:29:24Z adriana 
;
_cod_original_sg_symbol_H-M P2(1)/c
_cod_database_code 7150347

loop_
_symmetry_equiv_pos_as_xyz
'x, y, z'
'-x, y+1/2, -z+1/2'
'-x, -y, -z'
'x, -y-1/2, z-1/2'

loop_
_atom_site_label
_atom_site_type_symbol
_atom_site_fract_x
_atom_site_fract_y
_atom_site_fract_z
_atom_site_U_iso_or_equiv
_atom_site_adp_type
_atom_site_occupancy
_atom_site_symmetry_multiplicity
_atom_site_calc_flag
_atom_site_refinement_flags
_atom_site_disorder_assembly
_atom_site_disorder_group
O1 O 0.39789(7) 0.52895(18) 0.21761(4) 0.0209(2) Uani 1 1 d . . .
O2 O 0.81485(8) 0.14954(19) -0.18377(4) 0.0269(3) Uani 1 1 d . . .
O3 O 0.83892(7) -0.15732(19) -0.13629(5) 0.0282(3) Uani 1 1 d . . .
N1 N 0.40465(9) 0.8612(2) 0.25052(5) 0.0248(3) Uani 1 1 d . . .
N2 N 0.45463(9) 0.8566(2) 0.20420(5) 0.0249(3) Uani 1 1 d . . .
C1 C 0.37374(10) 0.6662(3) 0.25674(6) 0.0204(3) Uani 1 1 d . . .
C2 C 0.44905(10) 0.6593(3) 0.18681(6) 0.0198(3) Uani 1 1 d . . .
C3 C 0.13510(10) 0.3885(3) 0.42101(6) 0.0242(3) Uani 1 1 d . . .
C4 C 0.13030(14) 0.1434(3) 0.42945(8) 0.0349(4) Uani 1 1 d . . .
H41 H 0.1105(14) 0.064(4) 0.3960(8) 0.041(6) Uiso 1 1 d . . .
H42 H 0.0845(14) 0.109(3) 0.4575(8) 0.039(6) Uiso 1 1 d . . .
H43 H 0.1883(16) 0.087(4) 0.4437(9) 0.056(7) Uiso 1 1 d . . .
C5 C 0.15812(18) 0.4921(4) 0.47421(8) 0.0475(6) Uani 1 1 d . . .
H51 H 0.1121(14) 0.434(4) 0.5001(8) 0.043(6) Uiso 1 1 d . . .
H52 H 0.1516(18) 0.657(5) 0.4733(10) 0.068(8) Uiso 1 1 d . . .
H53 H 0.2243(18) 0.441(4) 0.4868(10) 0.068(8) Uiso 1 1 d . . .
C6 C 0.04263(13) 0.4710(4) 0.40145(10) 0.0440(5) Uani 1 1 d . . .
H61 H -0.0054(16) 0.433(4) 0.4258(9) 0.053(7) Uiso 1 1 d . . .
H62 H 0.0281(15) 0.395(4) 0.3667(10) 0.055(7) Uiso 1 1 d . . .
H63 H 0.0463(17) 0.635(5) 0.3979(10) 0.064(8) Uiso 1 1 d . . .
C7 C 0.60826(10) 0.3161(3) 0.00451(6) 0.0240(3) Uani 1 1 d . . .
C8 C 0.64285(10) 0.2426(3) -0.03367(6) 0.0244(3) Uani 1 1 d . . .
C9 C 0.68323(10) 0.1560(3) -0.07693(6) 0.0241(3) Uani 1 1 d . . .
C10 C 0.72051(10) 0.0832(3) -0.11437(6) 0.0247(3) Uani 1 1 d . . .
C11 C 0.31797(10) 0.5859(3) 0.29883(6) 0.0203(3) Uani 1 1 d . . .
C12 C 0.30108(11) 0.7218(3) 0.34115(6) 0.0237(3) Uani 1 1 d . . .
H12 H 0.3298(13) 0.858(3) 0.3432(8) 0.034(5) Uiso 1 1 d . . .
C13 C 0.24570(11) 0.6533(3) 0.38070(7) 0.0249(3) Uani 1 1 d . . .
H13 H 0.2343(14) 0.753(4) 0.4087(8) 0.041(6) Uiso 1 1 d . . .
C14 C 0.20422(10) 0.4503(3) 0.37983(6) 0.0211(3) Uani 1 1 d . . .
C15 C 0.22422(12) 0.3137(3) 0.33800(7) 0.0289(4) Uani 1 1 d . . .
H15 H 0.2011(13) 0.168(4) 0.3361(8) 0.036(5) Uiso 1 1 d . . .
C16 C 0.28088(12) 0.3791(3) 0.29845(7) 0.0283(4) Uani 1 1 d . . .
H16 H 0.2966(13) 0.281(4) 0.2717(8) 0.038(6) Uiso 1 1 d . . .
C17 C 0.85393(13) 0.0778(3) -0.23177(7) 0.0330(4) Uani 1 1 d . . .
H171 H 0.8052(13) 0.052(3) -0.2573(8) 0.034(5) Uiso 1 1 d . . .
H172 H 0.8878(14) -0.052(4) -0.2251(8) 0.035(5) Uiso 1 1 d . . .
C18 C 0.91496(15) 0.2539(4) -0.25069(9) 0.0443(5) Uani 1 1 d . . .
H181 H 0.9651(17) 0.284(4) -0.2250(10) 0.060(7) Uiso 1 1 d . . .
H182 H 0.8811(15) 0.388(4) -0.2526(8) 0.045(6) Uiso 1 1 d . . .
H183 H 0.9398(16) 0.213(4) -0.2850(10) 0.060(7) Uiso 1 1 d . . .
C19 C 0.80420(12) -0.3571(3) -0.11638(8) 0.0340(4) Uani 1 1 d . . .
H191 H 0.7752(15) -0.439(4) -0.1477(9) 0.052(7) Uiso 1 1 d . . .
H192 H 0.7581(14) -0.318(4) -0.0883(8) 0.042(6) Uiso 1 1 d . . .
C20 C 0.88297(14) -0.4821(3) -0.09426(10) 0.0400(5) Uani 1 1 d . . .
H201 H 0.9290(18) -0.506(4) -0.1238(10) 0.065(8) Uiso 1 1 d . . .
H202 H 0.9144(16) -0.400(4) -0.0655(10) 0.058(7) Uiso 1 1 d . . .
H203 H 0.8633(16) -0.628(4) -0.0799(10) 0.059(7) Uiso 1 1 d . . .
C21 C 0.48917(10) 0.5687(3) 0.14011(6) 0.0203(3) Uani 1 1 d . . .
C22 C 0.54959(10) 0.6955(3) 0.11199(6) 0.0221(3) Uani 1 1 d . . .
H22 H 0.5656(13) 0.831(3) 0.1237(8) 0.033(5) Uiso 1 1 d . . .
C23 C 0.58834(11) 0.6137(3) 0.06744(6) 0.0235(3) Uani 1 1 d . . .
H23 H 0.6292(12) 0.700(3) 0.0479(7) 0.028(5) Uiso 1 1 d . . .
C24 C 0.56710(10) 0.4035(3) 0.05013(6) 0.0223(3) Uani 1 1 d . . .
C25 C 0.50588(11) 0.2777(3) 0.07820(6) 0.0236(3) Uani 1 1 d . . .
H25 H 0.4902(12) 0.132(3) 0.0665(7) 0.025(5) Uiso 1 1 d . . .
C26 C 0.46795(11) 0.3594(3) 0.12311(6) 0.0225(3) Uani 1 1 d . . .
H26 H 0.4270(12) 0.270(3) 0.1413(7) 0.029(5) Uiso 1 1 d . . .
C27 C 0.77150(11) -0.0166(3) -0.15717(6) 0.0245(3) Uani 1 1 d . . .
H27 H 0.7306(12) -0.102(3) -0.1808(7) 0.023(4) Uiso 1 1 d . . .

loop_
_atom_site_aniso_label
_atom_site_aniso_U_11
_atom_site_aniso_U_22
_atom_site_aniso_U_33
_atom_site_aniso_U_23
_atom_site_aniso_U_13
_atom_site_aniso_U_12
O1 0.0237(5) 0.0212(6) 0.0178(5) -0.0020(4) 0.0038(4) 0.0004(4)
O2 0.0336(6) 0.0253(6) 0.0223(6) -0.0029(5) 0.0088(5) -0.0010(5)
O3 0.0237(5) 0.0267(6) 0.0342(7) -0.0007(5) 0.0027(5) 0.0004(5)
N1 0.0294(7) 0.0252(7) 0.0199(7) -0.0043(5) 0.0057(5) -0.0019(6)
N2 0.0296(7) 0.0251(7) 0.0201(7) -0.0035(5) 0.0043(5) -0.0021(6)
C1 0.0218(7) 0.0222(8) 0.0172(7) -0.0044(6) 0.0001(6) 0.0022(6)
C2 0.0207(7) 0.0228(8) 0.0160(7) 0.0018(6) 0.0014(5) 0.0008(6)
C3 0.0253(7) 0.0236(8) 0.0241(8) -0.0040(6) 0.0069(6) -0.0012(6)
C4 0.0388(10) 0.0284(10) 0.0379(11) 0.0011(8) 0.0121(8) -0.0031(8)
C5 0.0628(14) 0.0524(14) 0.0279(10) -0.0132(10) 0.0203(10) -0.0259(12)
C6 0.0268(9) 0.0493(13) 0.0564(14) 0.0126(11) 0.0137(9) 0.0053(9)
C7 0.0241(7) 0.0274(8) 0.0205(8) 0.0020(6) 0.0012(6) 0.0036(6)
C8 0.0235(7) 0.0265(8) 0.0231(8) 0.0012(7) -0.0003(6) 0.0041(6)
C9 0.0244(7) 0.0260(8) 0.0221(8) 0.0006(6) 0.0023(6) 0.0029(6)
C10 0.0263(7) 0.0254(8) 0.0224(8) -0.0003(7) 0.0009(6) 0.0022(6)
C11 0.0194(6) 0.0223(8) 0.0193(7) -0.0026(6) 0.0008(5) 0.0009(6)
C12 0.0253(7) 0.0221(8) 0.0238(8) -0.0064(6) 0.0042(6) -0.0024(6)
C13 0.0265(7) 0.0249(8) 0.0235(8) -0.0080(7) 0.0063(6) -0.0007(6)
C14 0.0195(7) 0.0233(8) 0.0205(7) -0.0032(6) 0.0009(6) 0.0006(6)
C15 0.0382(9) 0.0227(9) 0.0262(9) -0.0061(7) 0.0075(7) -0.0078(7)
C16 0.0380(9) 0.0241(8) 0.0232(8) -0.0079(7) 0.0089(7) -0.0046(7)
C17 0.0374(9) 0.0372(11) 0.0247(9) -0.0021(8) 0.0101(8) 0.0033(8)
C18 0.0398(11) 0.0572(14) 0.0363(12) 0.0096(10) 0.0103(9) -0.0037(10)
C19 0.0310(9) 0.0252(9) 0.0458(11) 0.0014(8) -0.0001(8) 0.0002(7)
C20 0.0380(10) 0.0286(10) 0.0531(13) 0.0012(9) -0.0086(9) 0.0015(8)
C21 0.0216(7) 0.0223(8) 0.0171(7) 0.0008(6) 0.0001(6) 0.0037(6)
C22 0.0248(7) 0.0214(8) 0.0201(8) 0.0016(6) -0.0006(6) 0.0002(6)
C23 0.0239(7) 0.0268(8) 0.0198(8) 0.0045(7) 0.0034(6) 0.0013(6)
C24 0.0240(7) 0.0266(8) 0.0162(7) 0.0009(6) 0.0005(6) 0.0053(6)
C25 0.0284(8) 0.0210(8) 0.0214(8) -0.0008(6) 0.0012(6) 0.0025(6)
C26 0.0246(7) 0.0228(8) 0.0203(8) 0.0017(6) 0.0032(6) -0.0001(6)
C27 0.0261(7) 0.0237(8) 0.0240(8) -0.0035(7) 0.0048(6) 0.0016(6)

loop_
_atom_type_symbol
_atom_type_description
_atom_type_scat_dispersion_real
_atom_type_scat_dispersion_imag
_atom_type_scat_source
C C 0.0033 0.0016 'International Tables Vol C Tables 4.2.6.8 and 6.1.1.4'
H H 0.0000 0.0000 'International Tables Vol C Tables 4.2.6.8 and 6.1.1.4'
N N 0.0061 0.0033 'International Tables Vol C Tables 4.2.6.8 and 6.1.1.4'
O O 0.0106 0.0060 'International Tables Vol C Tables 4.2.6.8 and 6.1.1.4'

loop_
_exptl_crystal_face_index_h
_exptl_crystal_face_index_k
_exptl_crystal_face_index_l
_exptl_crystal_face_perp_dist
1.00 0.00 0.00 0.0250
-1.00 0.00 0.00 0.0250
0.00 1.00 0.00 0.2800
0.00 -1.00 0.00 0.2800
0.00 0.00 1.00 0.1200
-1.00 0.00 -3.00 0.1100

loop_
_geom_angle_atom_site_label_1
_geom_angle_atom_site_label_2
_geom_angle_atom_site_label_3
_geom_angle
_geom_angle_site_symmetry_1
_geom_angle_site_symmetry_3
_geom_angle_publ_flag
C1 O1 C2 102.41(12) . . ?
C27 O2 C17 112.87(13) . . ?
C27 O3 C19 113.75(12) . . ?
C1 N1 N2 106.12(12) . . ?
C2 N2 N1 105.99(13) . . ?
N1 C1 O1 112.73(13) . . ?
N1 C1 C11 127.77(14) . . ?
O1 C1 C11 119.50(14) . . ?
N2 C2 O1 112.74(13) . . ?
N2 C2 C21 128.06(14) . . ?
O1 C2 C21 119.20(13) . . ?
C4 C3 C14 112.10(14) . . ?
C4 C3 C5 107.23(17) . . ?
C14 C3 C5 111.42(14) . . ?
C4 C3 C6 109.21(16) . . ?
C14 C3 C6 107.45(14) . . ?
C5 C3 C6 109.40(18) . . ?
C3 C4 H41 111.7(12) . . ?
C3 C4 H42 109.7(12) . . ?
H41 C4 H42 107.7(17) . . ?
C3 C4 H43 110.8(15) . . ?
H41 C4 H43 111.9(18) . . ?
H42 C4 H43 104.8(17) . . ?
C3 C5 H51 106.6(12) . . ?
C3 C5 H52 112.0(15) . . ?
H51 C5 H52 107(2) . . ?
C3 C5 H53 109.4(14) . . ?
H51 C5 H53 108.7(18) . . ?
H52 C5 H53 112(2) . . ?
C3 C6 H61 111.6(14) . . ?
C3 C6 H62 107.6(13) . . ?
H61 C6 H62 107.2(19) . . ?
C3 C6 H63 108.0(15) . . ?
H61 C6 H63 110(2) . . ?
H62 C6 H63 113(2) . . ?
C8 C7 C24 179.89(19) . . ?
C7 C8 C9 179.06(18) . . ?
C10 C9 C8 178.30(18) . . ?
C9 C10 C27 175.03(17) . . ?
C16 C11 C12 118.65(15) . . ?
C16 C11 C1 122.51(14) . . ?
C12 C11 C1 118.84(14) . . ?
C13 C12 C11 120.19(15) . . ?
C13 C12 H12 120.4(12) . . ?
C11 C12 H12 119.3(12) . . ?
C12 C13 C14 122.09(15) . . ?
C12 C13 H13 117.7(13) . . ?
C14 C13 H13 120.1(13) . . ?
C13 C14 C15 116.90(14) . . ?
C13 C14 C3 120.87(14) . . ?
C15 C14 C3 122.09(14) . . ?
C16 C15 C14 121.55(16) . . ?
C16 C15 H15 117.1(12) . . ?
C14 C15 H15 121.4(12) . . ?
C15 C16 C11 120.49(15) . . ?
C15 C16 H16 120.2(13) . . ?
C11 C16 H16 119.2(13) . . ?
O2 C17 C18 108.01(17) . . ?
O2 C17 H171 108.3(11) . . ?
C18 C17 H171 110.3(12) . . ?
O2 C17 H172 108.9(12) . . ?
C18 C17 H172 110.1(12) . . ?
H171 C17 H172 111.2(17) . . ?
C17 C18 H181 111.6(15) . . ?
C17 C18 H182 108.5(13) . . ?
H181 C18 H182 105(2) . . ?
C17 C18 H183 110.0(15) . . ?
H181 C18 H183 110.0(19) . . ?
H182 C18 H183 111.9(19) . . ?
O3 C19 C20 106.98(15) . . ?
O3 C19 H191 107.0(13) . . ?
C20 C19 H191 110.4(13) . . ?
O3 C19 H192 107.1(12) . . ?
C20 C19 H192 112.4(12) . . ?
H191 C19 H192 112.5(17) . . ?
C19 C20 H201 108.5(14) . . ?
C19 C20 H202 111.5(14) . . ?
H201 C20 H202 108(2) . . ?
C19 C20 H203 111.3(14) . . ?
H201 C20 H203 110(2) . . ?
H202 C20 H203 108(2) . . ?
C26 C21 C22 119.97(14) . . ?
C26 C21 C2 121.11(14) . . ?
C22 C21 C2 118.92(14) . . ?
C23 C22 C21 120.11(15) . . ?
C23 C22 H22 119.4(12) . . ?
C21 C22 H22 120.5(12) . . ?
C22 C23 C24 120.15(15) . . ?
C22 C23 H23 120.4(11) . . ?
C24 C23 H23 119.4(11) . . ?
C25 C24 C23 119.54(14) . . ?
C25 C24 C7 119.96(15) . . ?
C23 C24 C7 120.50(15) . . ?
C26 C25 C24 120.10(15) . . ?
C26 C25 H25 119.5(11) . . ?
C24 C25 H25 120.4(11) . . ?
C25 C26 C21 120.13(15) . . ?
C25 C26 H26 118.2(12) . . ?
C21 C26 H26 121.7(12) . . ?
O2 C27 O3 107.66(12) . . ?
O2 C27 C10 107.70(13) . . ?
O3 C27 C10 110.10(13) . . ?
O2 C27 H27 112.0(10) . . ?
O3 C27 H27 108.5(10) . . ?
C10 C27 H27 110.8(10) . . ?

loop_
_geom_bond_atom_site_label_1
_geom_bond_atom_site_label_2
_geom_bond_distance
_geom_bond_site_symmetry_2
_geom_bond_publ_flag
O1 C1 1.3628(18) . ?
O1 C2 1.3653(18) . ?
O2 C27 1.393(2) . ?
O2 C17 1.436(2) . ?
O3 C27 1.420(2) . ?
O3 C19 1.431(2) . ?
N1 C1 1.297(2) . ?
N1 N2 1.4093(19) . ?
N2 C2 1.296(2) . ?
C1 C11 1.457(2) . ?
C2 C21 1.455(2) . ?
C3 C4 1.527(3) . ?
C3 C14 1.532(2) . ?
C3 C5 1.534(3) . ?
C3 C6 1.537(3) . ?
C4 H41 1.02(2) . ?
C4 H42 1.02(2) . ?
C4 H43 0.99(2) . ?
C5 H51 1.03(2) . ?
C5 H52 1.02(3) . ?
C5 H53 1.07(3) . ?
C6 H61 0.98(2) . ?
C6 H62 1.02(3) . ?
C6 H63 1.02(3) . ?
C7 C8 1.200(2) . ?
C7 C24 1.432(2) . ?
C8 C9 1.375(2) . ?
C9 C10 1.201(2) . ?
C10 C27 1.476(2) . ?
C11 C16 1.388(2) . ?
C11 C12 1.394(2) . ?
C12 C13 1.381(2) . ?
C12 H12 0.94(2) . ?
C13 C14 1.394(2) . ?
C13 H13 0.96(2) . ?
C14 C15 1.397(2) . ?
C15 C16 1.387(2) . ?
C15 H15 0.96(2) . ?
C16 H16 0.95(2) . ?
C17 C18 1.499(3) . ?
C17 H171 0.98(2) . ?
C17 H172 0.96(2) . ?
C18 H181 1.00(3) . ?
C18 H182 0.97(2) . ?
C18 H183 0.99(3) . ?
C19 C20 1.500(3) . ?
C19 H191 1.03(2) . ?
C19 H192 1.03(2) . ?
C20 H201 1.04(3) . ?
C20 H202 1.00(3) . ?
C20 H203 1.01(3) . ?
C21 C26 1.395(2) . ?
C21 C22 1.398(2) . ?
C22 C23 1.380(2) . ?
C22 H22 0.92(2) . ?
C23 C24 1.402(2) . ?
C23 H23 0.956(19) . ?
C24 C25 1.402(2) . ?
C25 C26 1.383(2) . ?
C25 H25 0.971(19) . ?
C26 H26 0.95(2) . ?
C27 H27 0.999(18) . ?

loop_
_cod_related_entry_id
_cod_related_entry_database
_cod_related_entry_code
1 ChemSpider 4052378
